data_7219138
loop_
_publ_author_name
'Cheng, Fangrui'
'Xia, Zhiguo'
'Jing, Xiping'
'Wang, Ziyuan'

_publ_section_title
;
 Li/Ag ratio dependent structure and upconversion photoluminescence of
 LixAg1-xYb0.99(MoO4)2:0.01Er(3+) phosphors.
;
_journal_issue 5
_journal_name_full 'Physical chemistry chemical physics : PCCP'
_journal_page_first 3689
_journal_page_last 3696
_journal_paper_doi 10.1039/c4cp03950e
_journal_volume 17
_journal_year 2015
_chemical_formula_moiety 'Ag Er0.02 Li Mo4 O16 Yb1.98'
_chemical_formula_sum 'Ag Er0.02 Li Mo4 O16 Yb1.98'
_chemical_formula_weight 1100.53
_space_group_IT_number 82
_symmetry_cell_setting tetragonal
_symmetry_space_group_name_Hall 'I -4'
_symmetry_space_group_name_H-M 'I -4'
_cell_angle_alpha 90
_cell_angle_beta 90
_cell_angle_gamma 90
_cell_formula_units_Z 1
_cell_length_a 5.151716(65)
_cell_length_b 5.151716(65)
_cell_length_c 11.26442(16)
_cell_measurement_temperature 300
_cell_volume 298.960(7)
_diffrn_ambient_temperature 300
_diffrn_measurement_device_type
;
Rigaku D/max-rB
;
_diffrn_radiation_monochromator none
_diffrn_radiation_probe x-ray
_diffrn_radiation_type
;
 Cu K\a~1~~2~
;
_exptl_absorpt_coefficient_mu 74.720
_exptl_crystal_density_diffrn 6.11276(18)
_pd_char_colour
;
colourless
;
_pd_meas_2theta_range_inc 0.02
_pd_meas_2theta_range_max 120
_pd_meas_2theta_range_min 5
_pd_meas_scan_method step
_pd_proc_ls_pref_orient_corr
;
no correction
;
_pd_proc_ls_profile_function TCHZ
_pd_proc_ls_prof_R_factor 3.931
_pd_proc_ls_prof_wR_expected 2.635
_pd_proc_ls_prof_wR_factor 5.251
_pd_proc_number_of_points 5750
_pd_spec_mount_mode reflection
_refine_ls_goodness_of_fit_all 1.993
_refine_ls_R_I_factor 0.91
_refine_ls_shift/su_max 0.01000
_cod_data_source_file c4cp03950e1.cif
_cod_data_source_block a
_cod_depositor_comments 'Adding full bibliography for 7219138.cif.'
_cod_original_cell_volume 298.9595(87)
_cod_original_sg_symbol_Hall
;
I -4
;
_cod_original_sg_symbol_H-M I-4
_cod_original_formula_sum
;
Ag Er0.02 Li Mo4 O16 Yb1.98
;
_cod_database_code 7219138

loop_
_symmetry_equiv_pos_as_xyz
'x, y, z'
'-x, -y, z'
'-y, x, -z'
'y, -x, -z'
'-x+1/2, -y+1/2, z+1/2'
'-y+1/2, x+1/2, -z+1/2'
'y+1/2, -x+1/2, -z+1/2'
'x+1/2, y+1/2, z+1/2'

loop_
_atom_site_label
_atom_site_type_symbol
_atom_site_fract_x
_atom_site_fract_y
_atom_site_fract_z
_atom_site_occupancy
_atom_site_B_iso_or_equiv
Li1 Li 0.5 0 0.25 0.25 0.30(19)
Ag1 Ag 0.5 0 0.25 0.25 0.30(19)
Yb1 Yb 0.5 0 0.25 0.495 0.30(19)
Er1 Er 0.5 0 0.25 0.005 0.30(19)
Li2 Li 0.5 0.5 0 0.25 0.30(23)
Ag2 Ag 0.5 0.5 0 0.25 0.30(23)
Yb2 Yb 0.5 0.5 0 0.495 0.30(23)
Er2 Er 0.5 0.5 0 0.005 0.30(23)
Mo1 Mo 0 0 0 1 0.65(25)
Mo2 Mo 0 0.5 0.25 1 0.71(22)
O1 O 0.2643(24) 0.8569(31) 0.0802(11) 1 0.50(40)
O2 O 0.2240(32) 0.3269(36) 0.1607(11) 1 0.95(46)

loop_
_diffrn_radiation_wavelength
_diffrn_radiation_wavelength_wt
1.5406 1.0000
1.5443 0.5000

loop_
_geom_angle_atom_site_label_1
_geom_angle_atom_site_label_2
_geom_angle_atom_site_label_3
_geom_angle
_geom_angle_site_symmetry_1
_geom_angle_site_symmetry_3
O1 Li1 O1 73.3(55) 1_545 2_665
O1 Li1 O1 130.1(11) 1_545 6_645
O1 Li1 O2 65.33(77) 1_545 1_555
O1 Li1 O2 75.56(59) 1_545 2_655
O1 Li1 O2 78.31(54) 1_545 6_545
O1 Li1 O2 150.4(23) 1_545 7_555
O2 Li1 O2 130.9(14) 1_555 2_655
O2 Li1 O2 99.93(62) 1_555 6_545
O1 Ag1 O1 73.3(55) 1_545 2_665
O1 Ag1 O1 130.1(11) 1_545 6_645
O1 Ag1 O2 65.33(77) 1_545 1_555
O1 Ag1 O2 75.56(59) 1_545 2_655
O1 Ag1 O2 78.31(54) 1_545 6_545
O1 Ag1 O2 150.4(23) 1_545 7_555
O2 Ag1 O2 130.9(14) 1_555 2_655
O2 Ag1 O2 99.93(62) 1_555 6_545
O1 Yb1 O1 73.3(55) 1_545 2_665
O1 Yb1 O1 130.1(11) 1_545 6_645
O1 Yb1 O2 65.33(77) 1_545 1_555
O1 Yb1 O2 75.56(59) 1_545 2_655
O1 Yb1 O2 78.31(54) 1_545 6_545
O1 Yb1 O2 150.4(23) 1_545 7_555
O2 Yb1 O2 130.9(14) 1_555 2_655
O2 Yb1 O2 99.93(62) 1_555 6_545
O1 Er1 O1 73.3(55) 1_545 2_665
O1 Er1 O1 130.1(11) 1_545 6_645
O1 Er1 O2 65.33(77) 1_545 1_555
O1 Er1 O2 75.56(59) 1_545 2_655
O1 Er1 O2 78.31(54) 1_545 6_545
O1 Er1 O2 150.4(23) 1_545 7_555
O2 Er1 O2 130.9(14) 1_555 2_655
O2 Er1 O2 99.93(62) 1_555 6_545
O1 Li2 O1 135.4(14) 1_555 2_665
O1 Li2 O1 98.27(51) 1_555 3_655
O1 Li2 O2 72.96(64) 1_555 1_555
O1 Li2 O2 74.73(62) 1_555 2_665
O1 Li2 O2 69.47(72) 1_555 4_565
O2 Li2 O2 85.67(49) 1_555 2_665
O2 Li2 O2 122.53(97) 1_555 3_655
O1 Ag2 O1 135.4(14) 1_555 2_665
O1 Ag2 O1 98.27(51) 1_555 3_655
O1 Ag2 O2 72.96(64) 1_555 1_555
O1 Ag2 O2 74.73(62) 1_555 2_665
O1 Ag2 O2 69.47(72) 1_555 4_565
O2 Ag2 O2 85.67(49) 1_555 2_665
O2 Ag2 O2 122.53(97) 1_555 3_655
O1 Yb2 O1 135.4(14) 1_555 2_665
O1 Yb2 O1 98.27(51) 1_555 3_655
O1 Yb2 O2 72.96(64) 1_555 1_555
O1 Yb2 O2 74.73(62) 1_555 2_665
O1 Yb2 O2 69.47(72) 1_555 4_565
O2 Yb2 O2 85.67(49) 1_555 2_665
O2 Yb2 O2 122.53(97) 1_555 3_655
O1 Er2 O1 135.4(14) 1_555 2_665
O1 Er2 O1 98.27(51) 1_555 3_655
O1 Er2 O2 72.96(64) 1_555 1_555
O1 Er2 O2 74.73(62) 1_555 2_665
O1 Er2 O2 69.47(72) 1_555 4_565
O2 Er2 O2 85.67(49) 1_555 2_665
O2 Er2 O2 122.53(97) 1_555 3_655
O1 Mo1 O1 119.48(90) 1_545 2_565
O1 Mo1 O1 104.71(71) 1_545 3_655
O2 Mo2 O2 110.81(92) 1_555 2_565
O2 Mo2 O2 108.81(89) 1_555 6_555

loop_
_geom_bond_atom_site_label_1
_geom_bond_atom_site_label_2
_geom_bond_distance
_geom_bond_site_symmetry_2
Li1 O1 2.383(13) 1_545
Li1 O2 2.423(17) .
Ag1 O1 2.383(13) 1_545
Ag1 O2 2.423(17) .
Yb1 O1 2.383(13) 1_545
Yb1 O2 2.423(17) .
Er1 O1 2.383(13) 1_545
Er1 O2 2.423(17) .
Li2 O1 2.381(15) .
Li2 O2 2.469(15) .
Ag2 O1 2.381(15) .
Ag2 O2 2.469(15) .
Yb2 O1 2.381(15) .
Yb2 O2 2.469(15) .
Er2 O1 2.381(15) .
Er2 O2 2.469(15) .
Mo1 O1 1.793(15) 1_545
Mo2 O2 1.772(16) .
